data_7023676
loop_
_publ_author_name
'Li, Xi-Li'
'Chen, Chun-Lai'
'Xiao, Hong-Ping'
'Wang, Ai-Ling'
'Liu, Cai-Ming'
'Zheng, Xianjun'
'Gao, Li-Jun'
'Yang, Xiao-Gang'
'Fang, Shao-Ming'

_publ_section_title
;
 Luminescent, magnetic and ferroelectric properties of noncentrosymmetric
 chain-like complexes composed of nine-coordinate lanthanide ions.
;
_journal_issue 43
_journal_name_full 'Dalton transactions (Cambridge, England : 2003)'
_journal_page_first 15317
_journal_page_last 15325
_journal_paper_doi 10.1039/c3dt51743h
_journal_volume 42
_journal_year 2013
_chemical_formula_moiety 'C31 H20 Dy F18 N3 O6, H2 O'
_chemical_formula_sum 'C31 H22 Dy F18 N3 O7'
_chemical_formula_weight 1053.02
_chemical_name_systematic
; 
 ? 
;
_space_group_IT_number 9
_symmetry_cell_setting monoclinic
_symmetry_space_group_name_Hall 'C -2yc'
_symmetry_space_group_name_H-M 'C 1 c 1'
_atom_sites_solution_hydrogens geom
_atom_sites_solution_primary direct
_atom_sites_solution_secondary difmap
_audit_creation_method SHELXL-97
_cell_angle_alpha 90.00
_cell_angle_beta 92.253(3)
_cell_angle_gamma 90.00
_cell_formula_units_Z 4
_cell_length_a 20.8323(12)
_cell_length_b 13.9352(19)
_cell_length_c 15.2755(13)
_cell_measurement_reflns_used 3892
_cell_measurement_temperature 291(2)
_cell_measurement_theta_max 24.76
_cell_measurement_theta_min 2.14
_cell_volume 4431.1(8)
_computing_cell_refinement SMART
_computing_data_collection 'SMART (Bruker, 2000)'
_computing_data_reduction 'SAINT (Bruker, 2000)'
_computing_molecular_graphics SHELXTL
_computing_publication_material SHELXTL
_computing_structure_refinement SHELXTL
_computing_structure_solution 'SHELXTL (Bruker, 2000)'
_diffrn_ambient_temperature 291(2)
_diffrn_measured_fraction_theta_full 0.998
_diffrn_measured_fraction_theta_max 0.998
_diffrn_measurement_device_type 'Bruker Smart Apex CCD'
_diffrn_measurement_method 'phi and omega scans'
_diffrn_radiation_monochromator graphite
_diffrn_radiation_source 'sealed tube'
_diffrn_radiation_type MoK\a
_diffrn_radiation_wavelength 0.71073
_diffrn_reflns_av_R_equivalents 0.0137
_diffrn_reflns_av_sigmaI/netI 0.0551
_diffrn_reflns_limit_h_max 24
_diffrn_reflns_limit_h_min -25
_diffrn_reflns_limit_k_max 17
_diffrn_reflns_limit_k_min -10
_diffrn_reflns_limit_l_max 18
_diffrn_reflns_limit_l_min -11
_diffrn_reflns_number 8751
_diffrn_reflns_theta_full 26.00
_diffrn_reflns_theta_max 26.00
_diffrn_reflns_theta_min 3.16
_exptl_absorpt_coefficient_mu 1.804
_exptl_absorpt_correction_T_max 0.6923
_exptl_absorpt_correction_T_min 0.6321
_exptl_absorpt_correction_type multi-scan
_exptl_absorpt_process_details 'SADABS; Bruker, 2000'
_exptl_crystal_density_diffrn 1.578
_exptl_crystal_density_method 'not measured'
_exptl_crystal_F_000 2052
_exptl_crystal_size_max 0.28
_exptl_crystal_size_mid 0.24
_exptl_crystal_size_min 0.22
_refine_diff_density_max 0.756
_refine_diff_density_min -0.480
_refine_diff_density_rms 0.123
_refine_ls_abs_structure_details 'Flack H D (1983), Acta Cryst. A39, 876-881'
_refine_ls_abs_structure_Flack 0.085(14)
_refine_ls_extinction_method none
_refine_ls_goodness_of_fit_ref 1.032
_refine_ls_hydrogen_treatment constr
_refine_ls_matrix_type full
_refine_ls_number_parameters 562
_refine_ls_number_reflns 5611
_refine_ls_number_restraints 2
_refine_ls_restrained_S_all 1.031
_refine_ls_R_factor_all 0.0379
_refine_ls_R_factor_gt 0.0368
_refine_ls_shift/su_max 0.000
_refine_ls_shift/su_mean 0.000
_refine_ls_structure_factor_coef Fsqd
_refine_ls_weighting_details 'calc w=1/[\s^2^(Fo^2^)+(0.05P)^2^+1.22P] where P=(Fo^2^+2Fc^2^)/3'
_refine_ls_weighting_scheme calc
_refine_ls_wR_factor_gt 0.0936
_refine_ls_wR_factor_ref 0.0938
_reflns_number_gt 5187
_reflns_number_total 5611
_reflns_threshold_expression >2sigma(I)
_cod_data_source_file c3dt51743h.txt
_cod_data_source_block Dy-4
_cod_depositor_comments
;
The following automatic conversions were performed:

'_symmetry_cell_setting' value 'Monoclinic' changed to 'monoclinic'
according to /home/saulius/struct/CIF-dictionaries/cif_core.dic
dictionary named 'cif_core.dic' version 2.4.2 from 2011-04-26.

Automatic conversion script
Id: cif_fix_values 1891 2012-01-12 08:04:46Z andrius 
;
_cod_original_sg_symbol_Hall 'C -2yc '
_cod_original_sg_symbol_H-M 'Cc   '
_cod_database_code 7023676

loop_
_symmetry_equiv_pos_as_xyz
'x, y, z'
'x, -y, z+1/2'
'x+1/2, y+1/2, z'
'x+1/2, -y+1/2, z+1/2'

loop_
_atom_site_label
_atom_site_type_symbol
_atom_site_fract_x
_atom_site_fract_y
_atom_site_fract_z
_atom_site_U_iso_or_equiv
_atom_site_adp_type
_atom_site_occupancy
_atom_site_symmetry_multiplicity
_atom_site_calc_flag
_atom_site_refinement_flags
C1 C 0.1083(5) 0.7339(8) 0.8780(7) 0.059(3) Uani 1 1 d .
C2 C 0.1528(4) 0.7127(8) 0.9558(6) 0.059(2) Uani 1 1 d .
C3 C 0.1510(4) 0.7826(7) 1.0249(5) 0.054(2) Uani 1 1 d .
H3 H 0.1212 0.8322 1.0201 0.065 Uiso 1 1 calc R
C4 C 0.1914(5) 0.7788(7) 1.0975(7) 0.060(3) Uani 1 1 d .
C5 C 0.1804(6) 0.8616(7) 1.1649(7) 0.055(2) Uani 1 1 d .
C6 C 0.4547(4) 0.7010(7) 1.1903(7) 0.059(2) Uani 1 1 d .
C7 C 0.4098(4) 0.6264(6) 1.1431(5) 0.0495(18) Uani 1 1 d .
C8 C 0.4431(5) 0.5413(7) 1.1250(7) 0.064(3) Uani 1 1 d .
H8 H 0.4867 0.5350 1.1389 0.077 Uiso 1 1 calc R
C9 C 0.4057(4) 0.4623(6) 1.0831(5) 0.053(2) Uani 1 1 d .
C10 C 0.4379(4) 0.3647(7) 1.0724(6) 0.057(2) Uani 1 1 d .
C11 C 0.0619(5) 0.5405(8) 1.1896(7) 0.061(2) Uani 1 1 d .
C12 C 0.1225(4) 0.5204(7) 1.1355(6) 0.0524(19) Uani 1 1 d .
C13 C 0.1238(5) 0.4159(6) 1.1204(7) 0.058(2) Uani 1 1 d .
H13 H 0.0909 0.3759 1.1376 0.069 Uiso 1 1 calc R
C14 C 0.1806(4) 0.3787(6) 1.0763(5) 0.0516(19) Uani 1 1 d .
C15 C 0.1853(4) 0.2670(7) 1.0621(6) 0.0535(19) Uani 1 1 d .
C16 C 0.2734(5) 0.4229(6) 0.8730(5) 0.049(2) Uani 1 1 d .
H16 H 0.2663 0.3775 0.9162 0.059 Uiso 1 1 calc R
C17 C 0.2678(4) 0.3966(7) 0.7817(5) 0.0498(19) Uani 1 1 d .
H17 H 0.2577 0.3341 0.7648 0.060 Uiso 1 1 calc R
C18 C 0.2938(5) 0.5561(7) 0.7449(5) 0.0468(18) Uani 1 1 d .
H18 H 0.3019 0.6009 0.7016 0.056 Uiso 1 1 calc R
C19 C 0.2984(4) 0.5825(6) 0.8348(5) 0.0450(18) Uani 1 1 d .
C20 C 0.3123(4) 0.6754(6) 0.8626(5) 0.0481(17) Uani 1 1 d .
C21 C 0.3219(5) 0.7504(6) 0.8005(6) 0.058(2) Uani 1 1 d .
H21 H 0.3181 0.7388 0.7406 0.070 Uiso 1 1 calc R
C22 C 0.3377(5) 0.8455(7) 0.8340(6) 0.061(2) Uani 1 1 d .
C23 C 0.3423(5) 0.8568(8) 0.9246(7) 0.056(2) Uani 1 1 d .
C24 C 0.3343(4) 0.7804(7) 0.9822(7) 0.053(2) Uani 1 1 d .
H24 H 0.3401 0.7890 1.0424 0.063 Uiso 1 1 calc R
C25 C 0.3431(4) 0.9614(7) 0.9592(6) 0.055(2) Uani 1 1 d .
H25 H 0.3389 0.9708 1.0223 0.066 Uiso 1 1 calc R
C26 C 0.2951(5) 1.0193(8) 0.8947(7) 0.073(3) Uani 1 1 d .
H26A H 0.2852 1.0838 0.9138 0.087 Uiso 1 1 calc R
H26B H 0.2567 0.9844 0.8759 0.087 Uiso 1 1 calc R
C27 C 0.3533(6) 1.0123(8) 0.8290(7) 0.071(3) Uani 1 1 d .
H27 H 0.3548 1.0710 0.7938 0.085 Uiso 1 1 calc R
C28 C 0.3521(5) 0.9278(7) 0.7702(7) 0.063(2) Uani 1 1 d .
H28A H 0.3932 0.9186 0.7436 0.076 Uiso 1 1 calc R
H28B H 0.3187 0.9336 0.7245 0.076 Uiso 1 1 calc R
C29 C 0.3955(5) 1.0246(6) 0.9116(6) 0.060(2) Uani 1 1 d .
C30 C 0.4463(5) 0.9604(8) 0.8893(7) 0.067(2) Uani 1 1 d .
H30B H 0.4718 0.9896 0.8456 0.100 Uiso 1 1 calc R
H30A H 0.4282 0.9016 0.8667 0.100 Uiso 1 1 calc R
H30C H 0.4729 0.9470 0.9406 0.100 Uiso 1 1 calc R
C31 C 0.4062(5) 1.1283(8) 0.9573(6) 0.069(3) Uani 1 1 d .
H31A H 0.3694 1.1681 0.9445 0.104 Uiso 1 1 calc R
H31B H 0.4437 1.1581 0.9350 0.104 Uiso 1 1 calc R
H31C H 0.4117 1.1203 1.0196 0.104 Uiso 1 1 calc R
Dy1 Dy 0.266553(19) 0.57776(2) 1.05637(2) 0.04074(10) Uani 1 1 d .
F1 F 0.1448(3) 0.7853(4) 0.8197(4) 0.0768(17) Uani 1 1 d .
F2 F 0.0909(3) 0.6555(4) 0.8357(4) 0.0712(16) Uani 1 1 d .
F3 F 0.0594(3) 0.7838(4) 0.8948(4) 0.0717(16) Uani 1 1 d .
F4 F 0.2349(3) 0.9104(4) 1.1740(4) 0.0713(16) Uani 1 1 d .
F5 F 0.1359(3) 0.9187(4) 1.1350(4) 0.0644(14) Uani 1 1 d .
F6 F 0.1728(3) 0.8205(4) 1.2412(4) 0.0703(15) Uani 1 1 d .
F7 F 0.4598(3) 0.7774(4) 1.1369(4) 0.0688(14) Uani 1 1 d .
F8 F 0.4315(3) 0.7211(5) 1.2654(4) 0.0633(16) Uani 1 1 d .
F9 F 0.5122(3) 0.6657(4) 1.1969(4) 0.0700(15) Uani 1 1 d .
F10 F 0.4351(3) 0.3381(4) 0.9931(4) 0.0678(14) Uani 1 1 d .
F11 F 0.4145(3) 0.2971(4) 1.1221(4) 0.0684(14) Uani 1 1 d .
F12 F 0.5019(3) 0.3755(4) 1.0979(4) 0.0694(14) Uani 1 1 d .
F13 F 0.0786(3) 0.5693(5) 1.2623(4) 0.0707(16) Uani 1 1 d .
F14 F 0.0352(3) 0.6194(4) 1.1519(4) 0.0713(15) Uani 1 1 d .
F15 F 0.0279(3) 0.4615(4) 1.1926(4) 0.0690(14) Uani 1 1 d .
F16 F 0.1985(3) 0.2610(4) 0.9792(3) 0.0678(14) Uani 1 1 d .
F17 F 0.2314(3) 0.2328(4) 1.1102(4) 0.0673(14) Uani 1 1 d .
F18 F 0.1297(3) 0.2252(4) 1.0753(4) 0.0648(13) Uani 1 1 d .
N1 N 0.2775(4) 0.4635(6) 0.7227(4) 0.0518(17) Uani 1 1 d .
N2 N 0.2885(4) 0.5113(5) 0.8945(4) 0.0483(15) Uani 1 1 d .
N3 N 0.3179(3) 0.6928(5) 0.9483(5) 0.0503(15) Uani 1 1 d .
O1 O 0.1723(3) 0.6442(5) 0.9601(4) 0.0517(16) Uani 1 1 d .
O2 O 0.2347(3) 0.7267(4) 1.1152(3) 0.0493(13) Uani 1 1 d .
O3 O 0.3537(3) 0.6468(5) 1.1257(4) 0.0481(14) Uani 1 1 d .
O4 O 0.3505(3) 0.4660(4) 1.0590(4) 0.0494(13) Uani 1 1 d .
O5 O 0.1593(3) 0.5723(4) 1.1291(4) 0.0502(13) Uani 1 1 d .
O6 O 0.2235(3) 0.4256(4) 1.0514(4) 0.0500(14) Uani 1 1 d .
O1W O 0.0843(7) 0.0574(10) 0.9113(11) 0.056(4) Uani 0.40 1 d P
H1WD H 0.0867 0.1182 0.9078 0.067 Uiso 0.40 1 d PR
H1WA H 0.0596 0.0363 0.8700 0.084 Uiso 0.40 1 d PR
O2W O 0.4612(9) 0.5132(14) 0.8663(13) 0.046(4) Uani 0.30 1 d P
H2WA H 0.4962 0.4816 0.8664 0.069 Uiso 0.30 1 d PR
H2WB H 0.4570 0.5453 0.8191 0.069 Uiso 0.30 1 d PR
O3W O 0.5244(13) 0.2486(16) 0.3874(16) 0.079(7) Uani 0.30 1 d P
H3WD H 0.5177 0.2755 0.4361 0.095 Uiso 0.30 1 d PR
H3WC H 0.4915 0.2554 0.3532 0.118 Uiso 0.30 1 d PR

loop_
_atom_site_aniso_label
_atom_site_aniso_U_11
_atom_site_aniso_U_22
_atom_site_aniso_U_33
_atom_site_aniso_U_23
_atom_site_aniso_U_13
_atom_site_aniso_U_12
C1 0.060(5) 0.063(5) 0.054(6) -0.008(4) -0.014(5) 0.012(5)
C2 0.046(4) 0.065(6) 0.065(6) 0.000(4) -0.009(4) 0.004(4)
C3 0.055(4) 0.058(5) 0.050(5) -0.003(4) -0.006(4) 0.003(4)
C4 0.067(6) 0.052(5) 0.062(6) -0.010(4) -0.007(5) 0.008(5)
C5 0.067(6) 0.044(4) 0.055(5) 0.000(4) -0.011(4) 0.008(5)
C6 0.047(4) 0.062(5) 0.067(6) -0.014(4) -0.005(4) -0.016(4)
C7 0.046(4) 0.047(4) 0.055(5) -0.007(3) -0.005(3) -0.008(4)
C8 0.057(5) 0.050(5) 0.083(6) 0.004(4) -0.034(5) 0.000(4)
C9 0.064(5) 0.051(4) 0.042(4) -0.014(3) -0.013(4) 0.012(4)
C10 0.056(5) 0.061(5) 0.056(5) -0.009(4) 0.017(4) 0.013(4)
C11 0.054(5) 0.067(6) 0.063(6) -0.011(5) 0.014(4) -0.009(5)
C12 0.055(4) 0.045(4) 0.059(5) 0.011(4) 0.010(4) 0.001(4)
C13 0.059(5) 0.050(5) 0.065(6) 0.006(4) 0.014(4) -0.004(4)
C14 0.060(5) 0.050(5) 0.046(4) -0.001(3) 0.009(4) -0.013(4)
C15 0.046(4) 0.054(4) 0.060(5) -0.011(4) 0.003(3) -0.010(4)
C16 0.067(6) 0.045(4) 0.037(4) -0.002(3) 0.025(4) 0.017(4)
C17 0.057(5) 0.053(4) 0.038(4) -0.007(3) -0.016(4) 0.005(4)
C18 0.049(4) 0.054(4) 0.038(4) 0.001(3) 0.012(3) 0.000(4)
C19 0.046(4) 0.047(4) 0.041(4) 0.005(3) -0.013(4) -0.010(3)
C20 0.056(4) 0.042(4) 0.047(4) 0.000(3) 0.013(3) 0.012(3)
C21 0.080(6) 0.039(4) 0.055(5) 0.007(3) -0.002(4) 0.017(4)
C22 0.077(6) 0.053(5) 0.053(5) -0.005(4) 0.007(4) 0.002(5)
C23 0.054(5) 0.054(5) 0.063(6) -0.008(4) 0.022(4) -0.012(4)
C24 0.044(4) 0.050(5) 0.063(6) 0.001(4) -0.007(4) -0.014(4)
C25 0.055(5) 0.050(5) 0.060(5) -0.009(4) -0.004(4) -0.014(4)
C26 0.086(7) 0.062(5) 0.069(6) -0.017(5) -0.024(5) 0.008(5)
C27 0.088(7) 0.060(5) 0.063(6) -0.002(4) -0.009(5) -0.014(5)
C28 0.062(5) 0.062(5) 0.067(6) 0.002(4) 0.012(4) -0.014(4)
C29 0.074(6) 0.049(5) 0.057(5) 0.006(4) -0.007(4) -0.016(5)
C30 0.060(5) 0.062(6) 0.078(7) 0.005(5) 0.015(5) -0.024(5)
C31 0.084(6) 0.069(6) 0.055(5) -0.010(4) 0.021(4) -0.033(6)
Dy1 0.04182(15) 0.04056(15) 0.03912(16) -0.00886(17) -0.00749(10) -0.01028(19)
F1 0.079(4) 0.075(4) 0.074(4) 0.011(3) -0.028(3) 0.010(3)
F2 0.064(3) 0.068(3) 0.079(4) -0.015(3) -0.028(3) 0.007(3)
F3 0.071(3) 0.064(3) 0.078(4) -0.012(3) -0.024(3) 0.015(3)
F4 0.060(3) 0.058(3) 0.094(4) -0.016(3) -0.014(3) 0.008(3)
F5 0.064(3) 0.061(3) 0.067(3) -0.002(2) -0.008(3) 0.014(2)
F6 0.088(4) 0.065(3) 0.057(3) -0.005(3) -0.008(3) 0.018(3)
F7 0.074(3) 0.058(3) 0.073(3) -0.004(3) -0.015(3) -0.026(3)
F8 0.068(3) 0.068(4) 0.053(3) -0.015(3) -0.013(3) -0.011(3)
F9 0.058(3) 0.075(3) 0.075(3) -0.022(3) -0.017(3) -0.012(3)
F10 0.073(3) 0.065(3) 0.066(3) -0.016(3) 0.005(2) 0.021(3)
F11 0.072(3) 0.062(3) 0.072(3) 0.015(3) 0.020(3) 0.016(3)
F12 0.061(3) 0.065(3) 0.082(4) -0.019(3) 0.006(3) 0.018(3)
F13 0.059(3) 0.080(4) 0.075(4) -0.017(3) 0.021(3) -0.016(3)
F14 0.059(3) 0.066(3) 0.091(4) -0.013(3) 0.025(3) 0.007(3)
F15 0.059(3) 0.064(3) 0.085(4) -0.016(3) 0.020(3) -0.011(3)
F16 0.090(4) 0.060(3) 0.055(3) -0.015(2) 0.017(3) -0.011(3)
F17 0.072(3) 0.059(3) 0.070(3) -0.025(3) -0.012(3) 0.011(3)
F18 0.060(3) 0.051(3) 0.084(4) -0.012(2) 0.016(2) -0.015(2)
N1 0.066(4) 0.059(4) 0.031(3) -0.015(3) 0.008(3) 0.012(4)
N2 0.063(4) 0.054(4) 0.029(3) -0.004(3) 0.007(3) -0.012(4)
N3 0.049(3) 0.048(4) 0.055(4) 0.000(3) 0.005(3) -0.008(3)
O1 0.049(3) 0.058(4) 0.047(4) 0.007(3) -0.004(3) -0.011(3)
O2 0.061(3) 0.048(3) 0.038(3) 0.004(2) -0.001(2) -0.002(3)
O3 0.049(3) 0.047(3) 0.048(3) -0.011(3) -0.002(2) -0.006(3)
O4 0.052(3) 0.049(3) 0.048(3) -0.010(2) 0.007(2) -0.008(3)
O5 0.049(3) 0.057(3) 0.045(3) 0.002(2) 0.003(2) -0.002(3)
O6 0.050(3) 0.057(3) 0.044(3) -0.006(2) 0.011(2) -0.014(3)
O1W 0.043(7) 0.045(7) 0.076(10) -0.002(7) -0.040(7) 0.012(6)
O2W 0.045(9) 0.039(9) 0.054(11) -0.013(8) 0.006(8) 0.003(8)
O3W 0.099(17) 0.049(12) 0.087(16) -0.032(11) -0.007(13) -0.026(12)

loop_
_atom_type_symbol
_atom_type_description
_atom_type_scat_dispersion_real
_atom_type_scat_dispersion_imag
_atom_type_scat_source
C C 0.0033 0.0016 'International Tables Vol C Tables 4.2.6.8 and 6.1.1.4'
H H 0.0000 0.0000 'International Tables Vol C Tables 4.2.6.8 and 6.1.1.4'
N N 0.0061 0.0033 'International Tables Vol C Tables 4.2.6.8 and 6.1.1.4'
O O 0.0106 0.0060 'International Tables Vol C Tables 4.2.6.8 and 6.1.1.4'
F F 0.0171 0.0103 'International Tables Vol C Tables 4.2.6.8 and 6.1.1.4'
Dy Dy -0.1892 4.4098 'International Tables Vol C Tables 4.2.6.8 and 6.1.1.4'

loop_
_geom_angle_atom_site_label_1
_geom_angle_atom_site_label_2
_geom_angle_atom_site_label_3
_geom_angle
_geom_angle_site_symmetry_1
_geom_angle_site_symmetry_3
F3 C1 F2 110.3(9) . .
F3 C1 F1 108.1(9) . .
F2 C1 F1 105.2(9) . .
F3 C1 C2 114.9(9) . .
F2 C1 C2 112.0(9) . .
F1 C1 C2 105.7(8) . .
O1 C2 C3 126.7(9) . .
O1 C2 C1 117.2(9) . .
C3 C2 C1 114.4(9) . .
C4 C3 C2 122.5(9) . .
C4 C3 H3 118.8 . .
C2 C3 H3 118.8 . .
O2 C4 C3 130.5(10) . .
O2 C4 C5 115.6(8) . .
C3 C4 C5 113.8(9) . .
F5 C5 F6 118.1(10) . .
F5 C5 F4 108.8(8) . .
F6 C5 F4 105.3(7) . .
F5 C5 C4 110.0(8) . .
F6 C5 C4 106.7(8) . .
F4 C5 C4 107.5(10) . .
F8 C6 F9 112.9(8) . .
F8 C6 F7 114.0(8) . .
F9 C6 F7 104.6(8) . .
F8 C6 C7 108.5(7) . .
F9 C6 C7 108.6(8) . .
F7 C6 C7 107.9(7) . .
O3 C7 C8 128.9(7) . .
O3 C7 C6 119.9(8) . .
C8 C7 C6 111.3(7) . .
C7 C8 C9 117.2(7) . .
C7 C8 H8 121.4 . .
C9 C8 H8 121.4 . .
O4 C9 C8 125.8(8) . .
O4 C9 C10 115.2(8) . .
C8 C9 C10 118.9(7) . .
F10 C10 F11 109.8(8) . .
F10 C10 F12 107.9(7) . .
F11 C10 F12 106.9(8) . .
F10 C10 C9 111.0(7) . .
F11 C10 C9 113.7(7) . .
F12 C10 C9 107.2(7) . .
F13 C11 F15 112.4(9) . .
F13 C11 F14 102.7(9) . .
F15 C11 F14 119.0(8) . .
F13 C11 C12 109.4(8) . .
F15 C11 C12 108.5(8) . .
F14 C11 C12 104.3(8) . .
O5 C12 C13 129.9(9) . .
O5 C12 C11 121.9(9) . .
C13 C12 C11 106.2(8) . .
C12 C13 C14 115.9(8) . .
C12 C13 H13 122.0 . .
C14 C13 H13 122.0 . .
O6 C14 C13 125.5(8) . .
O6 C14 C15 116.8(8) . .
C13 C14 C15 117.6(7) . .
F17 C15 F16 110.5(8) . .
F17 C15 F18 113.1(8) . .
F16 C15 F18 109.8(6) . .
F17 C15 C14 109.8(6) . .
F16 C15 C14 102.3(7) . .
F18 C15 C14 110.9(7) . .
N2 C16 C17 119.3(8) . .
N2 C16 H16 120.3 . .
C17 C16 H16 120.3 . .
N1 C17 C16 118.3(8) . .
N1 C17 H17 120.9 . .
C16 C17 H17 120.9 . .
N1 C18 C19 119.2(7) . .
N1 C18 H18 120.4 . .
C19 C18 H18 120.4 . .
N2 C19 C20 120.5(7) . .
N2 C19 C18 116.7(7) . .
C20 C19 C18 122.8(8) . .
N3 C20 C19 118.6(7) . .
N3 C20 C21 120.6(8) . .
C19 C20 C21 120.8(8) . .
C20 C21 C22 117.9(8) . .
C20 C21 H21 121.0 . .
C22 C21 H21 121.0 . .
C23 C22 C21 117.3(9) . .
C23 C22 C28 122.5(9) . .
C21 C22 C28 120.1(8) . .
C22 C23 C24 122.4(10) . .
C22 C23 C25 116.4(9) . .
C24 C23 C25 120.1(9) . .
N3 C24 C23 118.5(9) . .
N3 C24 H24 120.8 . .
C23 C24 H24 120.8 . .
C23 C25 C26 105.5(7) . .
C23 C25 C29 111.2(8) . .
C26 C25 C29 82.1(7) . .
C23 C25 H25 117.5 . .
C26 C25 H25 117.5 . .
C29 C25 H25 117.5 . .
C25 C26 C27 83.4(7) . .
C25 C26 H26A 114.7 . .
C27 C26 H26A 114.7 . .
C25 C26 H26B 114.7 . .
C27 C26 H26B 114.7 . .
H26A C26 H26B 111.8 . .
C28 C27 C29 126.1(10) . .
C28 C27 C26 115.6(9) . .
C29 C27 C26 84.3(7) . .
C28 C27 H27 109.4 . .
C29 C27 H27 109.4 . .
C26 C27 H27 109.4 . .
C27 C28 C22 101.9(9) . .
C27 C28 H28A 111.4 . .
C22 C28 H28A 111.4 . .
C27 C28 H28B 111.4 . .
C22 C28 H28B 111.4 . .
H28A C28 H28B 109.2 . .
C30 C29 C27 98.0(8) . .
C30 C29 C25 106.7(8) . .
C27 C29 C25 86.1(7) . .
C30 C29 C31 124.7(8) . .
C27 C29 C31 121.7(9) . .
C25 C29 C31 112.3(8) . .
C29 C30 H30B 109.5 . .
C29 C30 H30A 109.5 . .
H30B C30 H30A 109.5 . .
C29 C30 H30C 109.5 . .
H30B C30 H30C 109.5 . .
H30A C30 H30C 109.5 . .
C29 C31 H31A 109.5 . .
C29 C31 H31B 109.5 . .
H31A C31 H31B 109.5 . .
C29 C31 H31C 109.5 . .
H31A C31 H31C 109.5 . .
H31B C31 H31C 109.5 . .
O3 Dy1 O6 135.0(2) . .
O3 Dy1 O4 72.1(2) . .
O6 Dy1 O4 71.2(2) . .
O3 Dy1 O2 71.5(2) . .
O6 Dy1 O2 134.8(2) . .
O4 Dy1 O2 142.85(18) . .
O3 Dy1 O5 120.6(2) . .
O6 Dy1 O5 68.7(2) . .
O4 Dy1 O5 130.0(2) . .
O2 Dy1 O5 66.1(2) . .
O3 Dy1 N3 72.0(2) . .
O6 Dy1 N3 136.6(2) . .
O4 Dy1 N3 95.6(2) . .
O2 Dy1 N3 80.0(2) . .
O5 Dy1 N3 134.2(2) . .
O3 Dy1 O1 133.50(19) . .
O6 Dy1 O1 91.4(2) . .
O4 Dy1 O1 143.2(2) . .
O2 Dy1 O1 71.5(2) . .
O5 Dy1 O1 66.2(2) . .
N3 Dy1 O1 74.7(2) . .
O3 Dy1 N1 66.6(2) . 2_565
O6 Dy1 N1 81.3(2) . 2_565
O4 Dy1 N1 78.5(2) . 2_565
O2 Dy1 N1 80.7(2) . 2_565
O5 Dy1 N1 67.1(2) . 2_565
N3 Dy1 N1 138.0(2) . 2_565
O1 Dy1 N1 132.1(2) . 2_565
O3 Dy1 N2 114.2(2) . .
O6 Dy1 N2 74.5(2) . .
O4 Dy1 N2 68.5(2) . .
O2 Dy1 N2 135.2(2) . .
O5 Dy1 N2 125.2(2) . .
N3 Dy1 N2 62.2(2) . .
O1 Dy1 N2 75.7(2) . .
N1 Dy1 N2 143.8(2) 2_565 .
C17 N1 C18 122.6(7) . .
C17 N1 Dy1 120.1(6) . 2_564
C18 N1 Dy1 117.3(6) . 2_564
C16 N2 C19 123.8(7) . .
C16 N2 Dy1 120.3(5) . .
C19 N2 Dy1 113.4(5) . .
C20 N3 C24 123.2(8) . .
C20 N3 Dy1 119.8(5) . .
C24 N3 Dy1 114.8(6) . .
C2 O1 Dy1 130.8(7) . .
C4 O2 Dy1 132.5(6) . .
C7 O3 Dy1 137.8(6) . .
C9 O4 Dy1 138.0(6) . .
C12 O5 Dy1 135.5(7) . .
C14 O6 Dy1 142.9(6) . .
H1WD O1W H1WA 109.5 . .
H2WA O2W H2WB 109.5 . .
H3WD O3W H3WC 109.5 . .

loop_
_geom_bond_atom_site_label_1
_geom_bond_atom_site_label_2
_geom_bond_distance
_geom_bond_site_symmetry_2
C1 F3 1.269(12) .
C1 F2 1.312(11) .
C1 F1 1.392(14) .
C1 C2 1.507(12) .
C2 O1 1.038(11) .
C2 C3 1.438(13) .
C3 C4 1.366(13) .
C3 H3 0.9300 .
C4 O2 1.181(12) .
C4 C5 1.569(14) .
C5 F5 1.291(11) .
C5 F6 1.315(12) .
C5 F4 1.324(13) .
C6 F8 1.292(12) .
C6 F9 1.296(11) .
C6 F7 1.347(12) .
C6 C7 1.555(10) .
C7 O3 1.223(10) .
C7 C8 1.406(13) .
C8 C9 1.480(11) .
C8 H8 0.9300 .
C9 O4 1.193(10) .
C9 C10 1.529(12) .
C10 F10 1.266(10) .
C10 F11 1.315(11) .
C10 F12 1.384(11) .
C11 F13 1.218(11) .
C11 F15 1.311(12) .
C11 F14 1.351(13) .
C11 C12 1.562(13) .
C12 O5 1.060(10) .
C12 C13 1.475(13) .
C13 C14 1.479(13) .
C13 H13 0.9300 .
C14 O6 1.180(10) .
C14 C15 1.575(12) .
C15 F17 1.279(10) .
C15 F16 1.309(10) .
C15 F18 1.319(10) .
C16 N2 1.311(11) .
C16 C17 1.443(11) .
C16 H16 0.9300 .
C17 N1 1.316(12) .
C17 H17 0.9300 .
C18 N1 1.374(12) .
C18 C19 1.422(12) .
C18 H18 0.9300 .
C19 N2 1.368(10) .
C19 C20 1.388(11) .
C20 N3 1.333(11) .
C20 C21 1.431(11) .
C21 C22 1.453(13) .
C21 H21 0.9300 .
C22 C23 1.391(14) .
C22 C28 1.542(14) .
C23 C24 1.395(15) .
C23 C25 1.550(14) .
C24 N3 1.364(11) .
C24 H24 0.9300 .
C25 C26 1.595(13) .
C25 C29 1.600(13) .
C25 H25 0.9800 .
C26 C27 1.608(17) .
C26 H26A 0.9700 .
C26 H26B 0.9700 .
C27 C28 1.480(14) .
C27 C29 1.519(13) .
C27 H27 0.9800 .
C28 H28A 0.9700 .
C28 H28B 0.9700 .
C29 C30 1.437(15) .
C29 C31 1.616(13) .
C30 H30B 0.9600 .
C30 H30A 0.9600 .
C30 H30C 0.9600 .
C31 H31A 0.9600 .
C31 H31B 0.9600 .
C31 H31C 0.9600 .
Dy1 O3 2.278(6) .
Dy1 O6 2.302(6) .
Dy1 O4 2.342(6) .
Dy1 O2 2.367(6) .
Dy1 O5 2.536(6) .
Dy1 N3 2.565(7) .
Dy1 O1 2.578(7) .
Dy1 N1 2.606(6) 2_565
Dy1 N2 2.697(6) .
N1 Dy1 2.606(6) 2_564
O1W H1WD 0.8501 .
O1W H1WA 0.8499 .
O2W H2WA 0.8500 .
O2W H2WB 0.8500 .
O3W H3WD 0.8500 .
O3W H3WC 0.8502 .

loop_
_geom_torsion_atom_site_label_1
_geom_torsion_atom_site_label_2
_geom_torsion_atom_site_label_3
_geom_torsion_atom_site_label_4
_geom_torsion
_geom_torsion_site_symmetry_1
_geom_torsion_site_symmetry_4
F3 C1 C2 O1 139.4(11) . .
F2 C1 C2 O1 12.6(16) . .
F1 C1 C2 O1 -101.4(12) . .
F3 C1 C2 C3 -26.5(14) . .
F2 C1 C2 C3 -153.4(10) . .
F1 C1 C2 C3 92.6(10) . .
O1 C2 C3 C4 20.5(18) . .
C1 C2 C3 C4 -175.1(11) . .
C2 C3 C4 O2 5(2) . .
C2 C3 C4 C5 -179.4(9) . .
O2 C4 C5 F5 174.3(10) . .
C3 C4 C5 F5 -2.2(14) . .
O2 C4 C5 F6 -56.5(13) . .
C3 C4 C5 F6 127.0(10) . .
O2 C4 C5 F4 56.0(12) . .
C3 C4 C5 F4 -120.5(10) . .
F8 C6 C7 O3 60.8(12) . .
F9 C6 C7 O3 -176.1(8) . .
F7 C6 C7 O3 -63.3(11) . .
F8 C6 C7 C8 -120.3(9) . .
F9 C6 C7 C8 2.8(11) . .
F7 C6 C7 C8 115.7(9) . .
O3 C7 C8 C9 -3.4(16) . .
C6 C7 C8 C9 177.8(9) . .
C7 C8 C9 O4 4.1(15) . .
C7 C8 C9 C10 -172.7(8) . .
O4 C9 C10 F10 58.4(11) . .
C8 C9 C10 F10 -124.4(9) . .
O4 C9 C10 F11 -66.0(10) . .
C8 C9 C10 F11 111.2(11) . .
O4 C9 C10 F12 176.1(8) . .
C8 C9 C10 F12 -6.7(12) . .
F13 C11 C12 O5 -51.6(13) . .
F15 C11 C12 O5 -174.5(9) . .
F14 C11 C12 O5 57.7(11) . .
F13 C11 C12 C13 114.0(10) . .
F15 C11 C12 C13 -8.9(11) . .
F14 C11 C12 C13 -136.7(8) . .
O5 C12 C13 C14 -11.1(15) . .
C11 C12 C13 C14 -175.1(8) . .
C12 C13 C14 O6 -1.4(13) . .
C12 C13 C14 C15 177.6(8) . .
O6 C14 C15 F17 67.4(10) . .
C13 C14 C15 F17 -111.7(9) . .
O6 C14 C15 F16 -49.9(9) . .
C13 C14 C15 F16 130.9(8) . .
O6 C14 C15 F18 -166.8(7) . .
C13 C14 C15 F18 14.0(10) . .
N2 C16 C17 N1 -0.9(15) . .
N1 C18 C19 N2 2.7(13) . .
N1 C18 C19 C20 -177.6(9) . .
N2 C19 C20 N3 2.1(13) . .
C18 C19 C20 N3 -177.6(8) . .
N2 C19 C20 C21 -179.2(8) . .
C18 C19 C20 C21 1.1(14) . .
N3 C20 C21 C22 0.0(13) . .
C19 C20 C21 C22 -178.7(9) . .
C20 C21 C22 C23 -0.1(14) . .
C20 C21 C22 C28 176.6(9) . .
C21 C22 C23 C24 2.1(16) . .
C28 C22 C23 C24 -174.6(10) . .
C21 C22 C23 C25 -166.1(9) . .
C28 C22 C23 C25 17.3(15) . .
C22 C23 C24 N3 -3.8(15) . .
C25 C23 C24 N3 163.9(8) . .
C22 C23 C25 C26 36.7(12) . .
C24 C23 C25 C26 -131.7(10) . .
C22 C23 C25 C29 -50.8(11) . .
C24 C23 C25 C29 140.8(9) . .
C23 C25 C26 C27 -75.4(8) . .
C29 C25 C26 C27 34.5(6) . .
C25 C26 C27 C28 91.1(9) . .
C25 C26 C27 C29 -36.4(6) . .
C29 C27 C28 C22 56.0(14) . .
C26 C27 C28 C22 -46.3(11) . .
C23 C22 C28 C27 -13.5(14) . .
C21 C22 C28 C27 169.9(10) . .
C28 C27 C29 C30 24.7(13) . .
C26 C27 C29 C30 142.4(8) . .
C28 C27 C29 C25 -81.6(12) . .
C26 C27 C29 C25 36.1(7) . .
C28 C27 C29 C31 164.5(10) . .
C26 C27 C29 C31 -77.9(10) . .
C23 C25 C29 C30 -30.2(10) . .
C26 C25 C29 C30 -133.9(8) . .
C23 C25 C29 C27 67.0(9) . .
C26 C25 C29 C27 -36.6(7) . .
C23 C25 C29 C31 -170.2(9) . .
C26 C25 C29 C31 86.2(9) . .
C16 C17 N1 C18 1.5(15) . .
C16 C17 N1 Dy1 -179.1(6) . 2_564
C19 C18 N1 C17 -2.4(15) . .
C19 C18 N1 Dy1 178.1(6) . 2_564
C17 C16 N2 C19 1.4(15) . .
C17 C16 N2 Dy1 162.2(7) . .
C20 C19 N2 C16 178.0(9) . .
C18 C19 N2 C16 -2.3(14) . .
C20 C19 N2 Dy1 16.0(11) . .
C18 C19 N2 Dy1 -164.3(6) . .
O3 Dy1 N2 C16 128.1(7) . .
O6 Dy1 N2 C16 -4.7(7) . .
O4 Dy1 N2 C16 70.8(8) . .
O2 Dy1 N2 C16 -144.2(7) . .
O5 Dy1 N2 C16 -53.8(8) . .
N3 Dy1 N2 C16 179.8(8) . .
O1 Dy1 N2 C16 -100.2(8) . .
N1 Dy1 N2 C16 45.2(8) 2_565 .
O3 Dy1 N2 C19 -69.2(6) . .
O6 Dy1 N2 C19 158.0(6) . .
O4 Dy1 N2 C19 -126.5(6) . .
O2 Dy1 N2 C19 18.5(7) . .
O5 Dy1 N2 C19 108.9(6) . .
N3 Dy1 N2 C19 -17.6(5) . .
O1 Dy1 N2 C19 62.4(6) . .
N1 Dy1 N2 C19 -152.2(6) 2_565 .
C19 C20 N3 C24 176.9(8) . .
C21 C20 N3 C24 -1.8(13) . .
C19 C20 N3 Dy1 -21.1(10) . .
C21 C20 N3 Dy1 160.2(6) . .
C23 C24 N3 C20 3.6(13) . .
C23 C24 N3 Dy1 -159.2(7) . .
O3 Dy1 N3 C20 151.3(6) . .
O6 Dy1 N3 C20 13.8(7) . .
O4 Dy1 N3 C20 82.3(6) . .
O2 Dy1 N3 C20 -135.0(6) . .
O5 Dy1 N3 C20 -93.2(6) . .
O1 Dy1 N3 C20 -61.6(6) . .
N1 Dy1 N3 C20 161.2(5) 2_565 .
N2 Dy1 N3 C20 20.1(6) . .
O3 Dy1 N3 C24 -45.2(6) . .
O6 Dy1 N3 C24 177.3(5) . .
O4 Dy1 N3 C24 -114.3(6) . .
O2 Dy1 N3 C24 28.4(6) . .
O5 Dy1 N3 C24 70.2(6) . .
O1 Dy1 N3 C24 101.9(6) . .
N1 Dy1 N3 C24 -35.4(8) 2_565 .
N2 Dy1 N3 C24 -176.5(7) . .
C3 C2 O1 Dy1 -30.4(17) . .
C1 C2 O1 Dy1 165.6(7) . .
O3 Dy1 O1 C2 -22.7(12) . .
O6 Dy1 O1 C2 153.6(10) . .
O4 Dy1 O1 C2 -146.7(10) . .
O2 Dy1 O1 C2 16.3(10) . .
O5 Dy1 O1 C2 87.6(11) . .
N3 Dy1 O1 C2 -68.1(10) . .
N1 Dy1 O1 C2 74.2(11) 2_565 .
N2 Dy1 O1 C2 -132.7(11) . .
C3 C4 O2 Dy1 -15.4(19) . .
C5 C4 O2 Dy1 168.9(6) . .
O3 Dy1 O2 C4 157.7(10) . .
O6 Dy1 O2 C4 -66.3(10) . .
O4 Dy1 O2 C4 169.6(9) . .
O5 Dy1 O2 C4 -65.0(9) . .
N3 Dy1 O2 C4 83.6(10) . .
O1 Dy1 O2 C4 6.5(9) . .
N1 Dy1 O2 C4 -133.9(10) 2_565 .
N2 Dy1 O2 C4 51.6(10) . .
C8 C7 O3 Dy1 -1.5(16) . .
C6 C7 O3 Dy1 177.2(6) . .
O6 Dy1 O3 C7 40.3(10) . .
O4 Dy1 O3 C7 3.6(9) . .
O2 Dy1 O3 C7 176.2(10) . .
O5 Dy1 O3 C7 130.1(9) . .
N3 Dy1 O3 C7 -98.6(9) . .
O1 Dy1 O3 C7 -144.9(8) . .
N1 Dy1 O3 C7 88.5(9) 2_565 .
N2 Dy1 O3 C7 -51.8(10) . .
C8 C9 O4 Dy1 -0.3(16) . .
C10 C9 O4 Dy1 176.7(6) . .
O3 Dy1 O4 C9 -2.7(9) . .
O6 Dy1 O4 C9 -156.2(9) . .
O2 Dy1 O4 C9 -14.5(11) . .
O5 Dy1 O4 C9 -117.9(9) . .
N3 Dy1 O4 C9 66.3(9) . .
O1 Dy1 O4 C9 138.1(8) . .
N1 Dy1 O4 C9 -71.6(9) 2_565 .
N2 Dy1 O4 C9 123.5(9) . .
C13 C12 O5 Dy1 15.8(16) . .
C11 C12 O5 Dy1 177.6(6) . .
O3 Dy1 O5 C12 -137.8(8) . .
O6 Dy1 O5 C12 -7.2(8) . .
O4 Dy1 O5 C12 -46.1(9) . .
O2 Dy1 O5 C12 173.8(9) . .
N3 Dy1 O5 C12 128.0(8) . .
O1 Dy1 O5 C12 94.4(9) . .
N1 Dy1 O5 C12 -96.5(9) 2_565 .
N2 Dy1 O5 C12 44.2(9) . .
C13 C14 O6 Dy1 10.1(15) . .
C15 C14 O6 Dy1 -169.0(6) . .
O3 Dy1 O6 C14 106.2(10) . .
O4 Dy1 O6 C14 143.1(10) . .
O2 Dy1 O6 C14 -5.1(11) . .
O5 Dy1 O6 C14 -6.4(9) . .
N3 Dy1 O6 C14 -139.1(9) . .
O1 Dy1 O6 C14 -70.1(10) . .
N1 Dy1 O6 C14 62.3(10) 2_565 .
N2 Dy1 O6 C14 -144.9(10) . .
